data_4347231
loop_
_publ_author_name
'Kobalz, Merten'
'Lincke, J\"org'
'Kobalz, Karolin'
'Erhart, Oliver'
'Bergmann, Jens'
'L\"assig, Daniel'
'Lange, Marcus'
'M\"ollmer, Jens'
'Gl\"aser, Roger'
'Staudt, Reiner'
'Krautscheid, Harald'

_publ_section_title
;
 Paddle Wheel Based Triazolyl Isophthalate MOFs: Impact of Linker
 Modification on Crystal Structure and Gas Sorption Properties.
;
_journal_issue 6
_journal_name_full 'Inorganic chemistry'
_journal_page_first 3030
_journal_page_last 3039
_journal_paper_doi 10.1021/acs.inorgchem.5b02921
_journal_volume 55
_journal_year 2016
_chemical_formula_moiety 'C22 H14 Cu2 N6 O8'
_chemical_formula_sum 'C22 H14 Cu2 N6 O8'
_chemical_formula_weight 617.47
_space_group_IT_number 14
_space_group_name_Hall '-P 2ybc'
_space_group_name_H-M_alt 'P 1 21/c 1'
_symmetry_cell_setting monoclinic
_symmetry_Int_Tables_number 14
_symmetry_space_group_name_Hall '-P 2ybc'
_symmetry_space_group_name_H-M 'P 1 21/c 1'
_atom_sites_solution_hydrogens geom
_atom_sites_solution_primary direct
_atom_sites_solution_secondary difmap
_audit_creation_method SHELXL-97
_cell_angle_alpha 90.00
_cell_angle_beta 110.508(8)
_cell_angle_gamma 90.00
_cell_formula_units_Z 2
_cell_length_a 10.8587(12)
_cell_length_b 12.7859(16)
_cell_length_c 14.0255(16)
_cell_measurement_reflns_used 7091
_cell_measurement_temperature 180(2)
_cell_measurement_theta_max 27.24
_cell_measurement_theta_min 1.55
_cell_volume 1823.9(4)
_computing_cell_refinement 'STOE IPDS software'
_computing_data_collection 'STOE IPDS software'
_computing_data_reduction 'STOE X-AREA'
_computing_molecular_graphics 'DIAMOND 3.2'
_computing_publication_material 'WinGX publication routines (Farrugia, 1999)'
_computing_structure_refinement 'SHELXL-97 (Sheldrick, 1997)'
_computing_structure_solution SHELXS
_diffrn_ambient_temperature 180(2)
_diffrn_measured_fraction_theta_full 0.979
_diffrn_measured_fraction_theta_max 0.979
_diffrn_measurement_device_type 'STOE IPDS-2T'
_diffrn_measurement_method 'omega scans'
_diffrn_radiation_monochromator graphite
_diffrn_radiation_source 'fine-focus sealed tube'
_diffrn_radiation_type MoK\a
_diffrn_radiation_wavelength 0.71073
_diffrn_reflns_av_R_equivalents 0.0548
_diffrn_reflns_av_sigmaI/netI 0.0565
_diffrn_reflns_limit_h_max 13
_diffrn_reflns_limit_h_min -12
_diffrn_reflns_limit_k_max 15
_diffrn_reflns_limit_k_min -13
_diffrn_reflns_limit_l_max 17
_diffrn_reflns_limit_l_min -17
_diffrn_reflns_number 7265
_diffrn_reflns_theta_full 26.00
_diffrn_reflns_theta_max 26.00
_diffrn_reflns_theta_min 1.55
_diffrn_standards_number none
_exptl_absorpt_coefficient_mu 1.206
_exptl_absorpt_correction_T_max 0.9203
_exptl_absorpt_correction_T_min 0.8121
_exptl_absorpt_correction_type numerical
_exptl_absorpt_process_details 'STOE X-RED'
_exptl_crystal_colour green
_exptl_crystal_density_diffrn 1.121
_exptl_crystal_density_method 'not measured'
_exptl_crystal_description prism
_exptl_crystal_F_000 620
_exptl_crystal_size_max 0.18
_exptl_crystal_size_mid 0.08
_exptl_crystal_size_min 0.07
_refine_diff_density_max 1.241
_refine_diff_density_min -0.927
_refine_diff_density_rms 0.108
_refine_ls_extinction_coef 0.004(1)
_refine_ls_extinction_expression Fc^*^=kFc[1+0.001xFc^2^\l^3^/sin(2\q)]^-1/4^
_refine_ls_extinction_method SHELXL
_refine_ls_goodness_of_fit_ref 0.997
_refine_ls_hydrogen_treatment riding
_refine_ls_matrix_type full
_refine_ls_number_parameters 175
_refine_ls_number_reflns 3511
_refine_ls_number_restraints 0
_refine_ls_restrained_S_all 0.997
_refine_ls_R_factor_all 0.0713
_refine_ls_R_factor_gt 0.0585
_refine_ls_shift/su_max 0.001
_refine_ls_shift/su_mean 0.000
_refine_ls_structure_factor_coef Fsqd
_refine_ls_weighting_details 'calc w=1/[\s^2^(Fo^2^)+(0.1050P)^2^+0.0000P] where P=(Fo^2^+2Fc^2^)/3'
_refine_ls_weighting_scheme calc
_refine_ls_wR_factor_gt 0.1538
_refine_ls_wR_factor_ref 0.1597
_reflns_number_gt 2619
_reflns_number_total 3511
_reflns_threshold_expression >2sigma(I)
_cod_data_source_file ic5b02921_si_002.cif
_cod_data_source_block compound_2
_cod_original_sg_symbol_H-M 'P 21/c'
_cod_database_code 4347231

loop_
_symmetry_equiv_pos_as_xyz
'x, y, z'
'-x, y+1/2, -z+1/2'
'-x, -y, -z'
'x, -y-1/2, z-1/2'

loop_
_atom_site_label
_atom_site_type_symbol
_atom_site_fract_x
_atom_site_fract_y
_atom_site_fract_z
_atom_site_U_iso_or_equiv
_atom_site_adp_type
_atom_site_occupancy
_atom_site_symmetry_multiplicity
_atom_site_calc_flag
_atom_site_refinement_flags
_atom_site_disorder_assembly
_atom_site_disorder_group
C1 C 0.1128(4) 0.3929(4) 0.4026(3) 0.0402(9) Uani 1 1 d . . .
C2 C 0.1856(4) 0.3240(4) 0.3540(3) 0.0427(10) Uani 1 1 d . . .
C3 C 0.1191(4) 0.2548(3) 0.2762(3) 0.0425(10) Uani 1 1 d . . .
H3 H 0.0257 0.2533 0.2508 0.051 Uiso 1 1 calc R . .
C4 C 0.1886(4) 0.1881(4) 0.2356(3) 0.0415(10) Uani 1 1 d . . .
C5 C 0.3241(4) 0.1915(4) 0.2702(3) 0.0436(10) Uani 1 1 d . . .
H5 H 0.3718 0.1459 0.2423 0.052 Uiso 1 1 calc R . .
C6 C 0.3906(4) 0.2625(4) 0.3466(3) 0.0412(10) Uani 1 1 d . . .
C7 C 0.3219(4) 0.3286(4) 0.3890(3) 0.0437(10) Uani 1 1 d . . .
H7 H 0.3677 0.3763 0.4413 0.052 Uiso 1 1 calc R . .
C8 C 0.1170(4) 0.1147(3) 0.1512(3) 0.0389(9) Uani 1 1 d . . .
C9 C 0.6057(4) 0.3552(3) 0.3937(4) 0.0419(10) Uani 1 1 d . . .
H9A H 0.5722 0.4242 0.3789 0.038 Uiso 0.71 1 d P . .
C10 C 0.6196(5) 0.1863(4) 0.4113(4) 0.0506(11) Uani 1 1 d . . .
H9B H 0.5973 0.1148 0.4111 0.038 Uiso 0.29 1 d P . .
C11A C 0.5827(10) 0.0763(7) 0.4156(7) 0.070(3) Uiso 0.712(13) 1 d P A 1
H11A H 0.5830 0.0399 0.3542 0.105 Uiso 0.712(13) 1 calc PR A 1
H11B H 0.4945 0.0728 0.4197 0.105 Uiso 0.712(13) 1 calc PR A 1
H11C H 0.6459 0.0430 0.4759 0.105 Uiso 0.712(13) 1 calc PR A 1
C11B C 0.542(2) 0.4649(16) 0.3735(15) 0.061(6) Uiso 0.288(13) 1 d P A 2
H11D H 0.5594 0.5013 0.4383 0.092 Uiso 0.288(13) 1 calc PR A 2
H11E H 0.4472 0.4580 0.3383 0.092 Uiso 0.288(13) 1 calc PR A 2
H11F H 0.5802 0.5051 0.3309 0.092 Uiso 0.288(13) 1 calc PR A 2
N1 N 0.7301(3) 0.3310(3) 0.4286(3) 0.0389(8) Uani 1 1 d . . .
N2 N 0.7401(4) 0.2234(3) 0.4402(3) 0.0479(9) Uani 1 1 d . A .
N3 N 0.5303(4) 0.2678(3) 0.3809(3) 0.0412(8) Uani 1 1 d . A .
O1 O 0.1716(3) 0.4733(2) 0.4484(2) 0.0419(7) Uani 1 1 d . . .
O2 O -0.0022(3) 0.3641(2) 0.3957(2) 0.0437(7) Uani 1 1 d . . .
O3 O 0.1764(3) 0.0335(3) 0.1424(2) 0.0427(7) Uani 1 1 d . . .
O4 O 0.0030(3) 0.1412(2) 0.0954(2) 0.0442(7) Uani 1 1 d . . .
Cu1 Cu 0.10279(5) 0.56614(4) 0.52970(3) 0.0317(2) Uani 1 1 d . . .

loop_
_atom_site_aniso_label
_atom_site_aniso_U_11
_atom_site_aniso_U_22
_atom_site_aniso_U_33
_atom_site_aniso_U_23
_atom_site_aniso_U_13
_atom_site_aniso_U_12
C1 0.029(2) 0.049(2) 0.041(2) -0.003(2) 0.0105(17) 0.002(2)
C2 0.032(2) 0.049(3) 0.050(2) -0.016(2) 0.0169(19) -0.0018(19)
C3 0.025(2) 0.045(2) 0.057(2) -0.015(2) 0.0135(18) -0.0018(18)
C4 0.031(2) 0.043(2) 0.050(2) -0.009(2) 0.0139(19) -0.0058(19)
C5 0.032(2) 0.049(2) 0.053(2) -0.011(2) 0.019(2) -0.0046(19)
C6 0.024(2) 0.046(2) 0.051(2) -0.013(2) 0.0108(18) -0.0053(18)
C7 0.033(2) 0.048(3) 0.050(2) -0.016(2) 0.0139(19) -0.0047(19)
C8 0.031(2) 0.043(2) 0.047(2) -0.0054(19) 0.0189(18) -0.0051(19)
C9 0.030(2) 0.038(2) 0.058(3) -0.008(2) 0.016(2) -0.0051(18)
C10 0.034(2) 0.044(2) 0.075(3) -0.005(2) 0.020(2) -0.002(2)
N1 0.0268(18) 0.0406(19) 0.0485(19) -0.0038(16) 0.0120(15) -0.0009(15)
N2 0.031(2) 0.043(2) 0.066(2) -0.0025(19) 0.0129(18) -0.0051(17)
N3 0.0257(18) 0.0425(19) 0.055(2) -0.0113(17) 0.0136(16) -0.0030(15)
O1 0.0332(16) 0.0447(16) 0.0492(16) -0.0091(14) 0.0162(13) -0.0067(14)
O2 0.0304(16) 0.0474(17) 0.0554(17) -0.0106(14) 0.0175(13) -0.0041(13)
O3 0.0325(16) 0.0460(17) 0.0466(16) -0.0102(14) 0.0099(13) 0.0028(14)
O4 0.0295(16) 0.0493(17) 0.0508(16) -0.0115(14) 0.0102(13) -0.0007(14)
Cu1 0.0239(3) 0.0344(3) 0.0372(3) 0.0006(2) 0.01132(19) 0.0000(2)

loop_
_atom_type_symbol
_atom_type_description
_atom_type_scat_dispersion_real
_atom_type_scat_dispersion_imag
_atom_type_scat_source
C C 0.0033 0.0016 'International Tables Vol C Tables 4.2.6.8 and 6.1.1.4'
H H 0.0000 0.0000 'International Tables Vol C Tables 4.2.6.8 and 6.1.1.4'
N N 0.0061 0.0033 'International Tables Vol C Tables 4.2.6.8 and 6.1.1.4'
O O 0.0106 0.0060 'International Tables Vol C Tables 4.2.6.8 and 6.1.1.4'
Cu Cu 0.3201 1.2651 'International Tables Vol C Tables 4.2.6.8 and 6.1.1.4'

loop_
_geom_angle_atom_site_label_1
_geom_angle_atom_site_label_2
_geom_angle_atom_site_label_3
_geom_angle
_geom_angle_site_symmetry_1
_geom_angle_site_symmetry_3
O1 C1 O2 125.7(4) . .
O1 C1 C2 117.2(4) . .
O2 C1 C2 117.1(4) . .
C7 C2 C3 119.9(4) . .
C7 C2 C1 118.8(4) . .
C3 C2 C1 121.2(4) . .
C4 C3 C2 120.3(4) . .
C4 C3 H3 119.8 . .
C2 C3 H3 119.8 . .
C5 C4 C3 120.2(4) . .
C5 C4 C8 119.5(4) . .
C3 C4 C8 120.2(4) . .
C4 C5 C6 119.4(4) . .
C4 C5 H5 120.3 . .
C6 C5 H5 120.3 . .
C7 C6 C5 120.8(4) . .
C7 C6 N3 119.7(4) . .
C5 C6 N3 119.5(4) . .
C2 C7 C6 119.3(4) . .
C2 C7 H7 120.4 . .
C6 C7 H7 120.4 . .
O3 C8 O4 126.3(4) . .
O3 C8 C4 117.1(4) . .
O4 C8 C4 116.7(4) . .
N1 C9 N3 110.7(4) . .
N1 C9 C11B 128.4(9) . .
N3 C9 C11B 120.9(9) . .
N1 C9 H9A 124.7(4) . .
N3 C9 H9A 124.6(4) . .
C11B C9 H9A 4.9(7) . .
N2 C10 N3 109.7(4) . .
N2 C10 C11A 126.1(6) . .
N3 C10 C11A 124.1(6) . .
N2 C10 H9B 125.1(5) . .
N3 C10 H9B 125.1(5) . .
C11A C10 H9B 3.1(4) . .
C10 C11A H11A 109.5 . .
C10 C11A H11B 109.5 . .
C10 C11A H11C 109.5 . .
C10 C11A H9B 5.5(6) . .
H11A C11A H9B 104.1 . .
H11B C11A H9B 113.1 . .
H11C C11A H9B 111.1 . .
C9 C11B H11D 109.5 . .
C9 C11B H11E 109.5 . .
H11D C11B H11E 109.5 . .
C9 C11B H11F 109.5 . .
H11D C11B H11F 109.5 . .
H11E C11B H11F 109.5 . .
C9 C11B H9A 7.7(12) . .
H11D C11B H9A 112.0 . .
H11E C11B H9A 114.3 . .
H11F C11B H9A 101.9 . .
C9 N1 N2 107.9(4) . .
C9 N1 Cu1 128.5(3) . 3_666
N2 N1 Cu1 123.5(3) . 3_666
C10 N2 N1 107.1(4) . .
C9 N3 C10 104.6(4) . .
C9 N3 C6 127.2(4) . .
C10 N3 C6 128.1(4) . .
C1 O1 Cu1 124.0(3) . .
C1 O2 Cu1 122.7(3) . 3_566
C8 O3 Cu1 122.5(3) . 4_565
C8 O4 Cu1 124.2(3) . 2_545
O1 Cu1 O3 86.85(13) . 4_566
O1 Cu1 O2 167.22(13) . 3_566
O3 Cu1 O2 90.62(13) 4_566 3_566
O1 Cu1 O4 89.97(13) . 2
O3 Cu1 O4 166.70(13) 4_566 2
O2 Cu1 O4 89.64(13) 3_566 2
O1 Cu1 N1 94.05(13) . 3_666
O3 Cu1 N1 96.37(14) 4_566 3_666
O2 Cu1 N1 98.69(13) 3_566 3_666
O4 Cu1 N1 96.73(13) 2 3_666
O1 Cu1 Cu1 83.32(9) . 3_566
O3 Cu1 Cu1 84.33(9) 4_566 3_566
O2 Cu1 Cu1 83.96(9) 3_566 3_566
O4 Cu1 Cu1 82.48(9) 2 3_566
N1 Cu1 Cu1 177.24(9) 3_666 3_566

loop_
_geom_bond_atom_site_label_1
_geom_bond_atom_site_label_2
_geom_bond_distance
_geom_bond_site_symmetry_2
C1 O1 1.261(6) .
C1 O2 1.272(5) .
C1 C2 1.498(6) .
C2 C7 1.388(6) .
C2 C3 1.395(6) .
C3 C4 1.386(6) .
C3 H3 0.9500 .
C4 C5 1.379(6) .
C4 C8 1.497(6) .
C5 C6 1.398(6) .
C5 H5 0.9500 .
C6 C7 1.390(6) .
C6 N3 1.423(5) .
C7 H7 0.9500 .
C8 O3 1.251(5) .
C8 O4 1.257(5) .
C9 N1 1.302(6) .
C9 N3 1.359(5) .
C9 C11B 1.55(2) .
C9 H9A 0.950(5) .
C10 N2 1.315(6) .
C10 N3 1.385(6) .
C10 C11A 1.470(10) .
C10 H9B 0.946(5) .
C11A H11A 0.9800 .
C11A H11B 0.9800 .
C11A H11C 0.9800 .
C11A H9B 0.528(8) .
C11B H11D 0.9800 .
C11B H11E 0.9800 .
C11B H11F 0.9800 .
C11B H9A 0.60(2) .
N1 N2 1.385(5) .
N1 Cu1 2.149(4) 3_666
O1 Cu1 1.966(3) .
O2 Cu1 1.971(3) 3_566
O3 Cu1 1.969(3) 4_565
O4 Cu1 1.976(3) 2_545
Cu1 O3 1.969(3) 4_566
Cu1 O2 1.971(3) 3_566
Cu1 O4 1.976(3) 2
Cu1 N1 2.149(4) 3_666
Cu1 Cu1 2.6897(10) 3_566
